data_1548223
loop_
_publ_author_name
'Fan Wu'
'Jie Liu'
'Puneet Mishra'
'Tadahiro Komeda'
'John Mack'
'Yi Chang'
'Nagao Kobayashi'
'Zhen Shen'

_publ_section_title
;
 Modulation of the molecular spintronic properties of adsorbed copper
 corroles
;
_journal_name_full 'Nature Communications'
_journal_page_first 7547
_journal_paper_doi 10.1038/ncomms8547
_journal_volume 6
_journal_year 2015
_chemical_formula_moiety 'C53 H31 Cu N4, 2/3(C H Cl3)'
_chemical_formula_sum 'C53.66667 H31.66667 Cl2 Cu N4'
_chemical_formula_weight 866.94
_space_group_IT_number 15
_symmetry_cell_setting monoclinic
_symmetry_space_group_name_Hall '-C 2yc'
_symmetry_space_group_name_H-M 'C 1 2/c 1'
_atom_sites_solution_hydrogens geom
_atom_sites_solution_primary direct
_atom_sites_solution_secondary difmap
_cell_angle_alpha 90.00
_cell_angle_beta 130.290(3)
_cell_angle_gamma 90.00
_cell_formula_units_Z 12
_cell_length_a 35.403(3)
_cell_length_b 18.9578(14)
_cell_length_c 23.171(3)
_cell_measurement_reflns_used 4960
_cell_measurement_temperature 296(2)
_cell_measurement_theta_max 21.54
_cell_measurement_theta_min 2.19
_cell_volume 11862(2)
_computing_cell_refinement 'Bruker SAINT'
_computing_data_collection 'Bruker APEX2'
_computing_data_reduction 'Bruker SAINT'
_computing_molecular_graphics 'Bruker SHELXTL'
_computing_publication_material 'Bruker SHELXTL'
_computing_structure_refinement 'SHELXL-97 (Sheldrick, 2008)'
_computing_structure_solution 'SHELXS-97 (Sheldrick, 2008)'
_diffrn_ambient_temperature 296(2)
_diffrn_measured_fraction_theta_full 1.000
_diffrn_measured_fraction_theta_max 1.000
_diffrn_measurement_device_type 'Bruker APEX-II CCD'
_diffrn_measurement_method '\f and \w scans'
_diffrn_radiation_monochromator graphite
_diffrn_radiation_source 'fine-focus sealed tube'
_diffrn_radiation_type MoK\a
_diffrn_radiation_wavelength 0.71073
_diffrn_reflns_av_R_equivalents 0.0531
_diffrn_reflns_av_sigmaI/netI 0.0498
_diffrn_reflns_limit_h_max 41
_diffrn_reflns_limit_h_min -42
_diffrn_reflns_limit_k_max 22
_diffrn_reflns_limit_k_min -22
_diffrn_reflns_limit_l_max 27
_diffrn_reflns_limit_l_min -15
_diffrn_reflns_number 32945
_diffrn_reflns_theta_full 25.01
_diffrn_reflns_theta_max 25.01
_diffrn_reflns_theta_min 1.31
_exptl_absorpt_coefficient_mu 0.734
_exptl_absorpt_correction_T_max 0.9237
_exptl_absorpt_correction_T_min 0.8732
_exptl_absorpt_correction_type multi-scan
_exptl_absorpt_process_details sadabs
_exptl_crystal_colour black
_exptl_crystal_density_diffrn 1.456
_exptl_crystal_density_method 'not measured'
_exptl_crystal_description block
_exptl_crystal_F_000 5336
_exptl_crystal_size_max 0.19
_exptl_crystal_size_mid 0.17
_exptl_crystal_size_min 0.11
_refine_diff_density_max 0.616
_refine_diff_density_min -0.720
_refine_diff_density_rms 0.062
_refine_ls_extinction_method none
_refine_ls_goodness_of_fit_ref 1.020
_refine_ls_hydrogen_treatment constr
_refine_ls_matrix_type full
_refine_ls_number_parameters 822
_refine_ls_number_reflns 10457
_refine_ls_number_restraints 0
_refine_ls_restrained_S_all 1.020
_refine_ls_R_factor_all 0.0866
_refine_ls_R_factor_gt 0.0526
_refine_ls_shift/su_max 0.000
_refine_ls_shift/su_mean 0.000
_refine_ls_structure_factor_coef Fsqd
_refine_ls_weighting_details 'calc w=1/[\s^2^(Fo^2^)+(0.0793P)^2^+14.2135P] where P=(Fo^2^+2Fc^2^)/3'
_refine_ls_weighting_scheme calc
_refine_ls_wR_factor_gt 0.1356
_refine_ls_wR_factor_ref 0.1574
_reflns_number_gt 7031
_reflns_number_total 10457
_reflns_threshold_expression >2sigma(I)
_cod_data_source_file ncomms8547-s2.cif
_cod_data_source_block 1
_cod_depositor_comments
;
The following automatic conversions were performed:

'_symmetry_cell_setting' value 'Monoclinic' changed to 'monoclinic'
according to the built-in table from CIF Core dictionary named
'cif_core.dic' version 2.4.1 from 2010-06-29.

Automatic conversion script
Id: cif_fix_values 5376 2017-05-30 11:51:03Z andrius 

2019-05-05
Z value and formula fixed to values more according to usual
chemical conventions.                 miguel
;
_cod_original_formula_sum 'C161 H95 Cl6 Cu3 N12'
_cod_original_formula_weight 2600.81
_cod_original_formula_moiety '3(C53 H31 Cu N4), 2(C H Cl3)'
_cod_original_formula_units_Z 4
_cod_original_cell_volume 11862.6(19)
_cod_original_sg_symbol_H-M C2/c
_cod_database_code 1548223

loop_
_symmetry_equiv_pos_as_xyz
'x, y, z'
'-x, y, -z+1/2'
'x+1/2, y+1/2, z'
'-x+1/2, y+1/2, -z+1/2'
'-x, -y, -z'
'x, -y, z-1/2'
'-x+1/2, -y+1/2, -z'
'x+1/2, -y+1/2, z-1/2'

loop_
_atom_site_label
_atom_site_type_symbol
_atom_site_fract_x
_atom_site_fract_y
_atom_site_fract_z
_atom_site_U_iso_or_equiv
_atom_site_adp_type
_atom_site_occupancy
_atom_site_symmetry_multiplicity
_atom_site_calc_flag
_atom_site_refinement_flags
_atom_site_disorder_assembly
_atom_site_disorder_group
Cu1 Cu 0.143782(17) 0.68263(2) 0.38926(3) 0.04316(16) Uani 1 1 d . . .
Cu2 Cu 0.0000 0.88402(3) 0.2500 0.03934(18) Uani 1 2 d S . .
C1 C 0.23416(14) 0.7952(2) 0.3655(2) 0.0456(9) Uani 1 1 d . . .
C2 C 0.26314(16) 0.8502(3) 0.3722(3) 0.0598(12) Uani 1 1 d . . .
H2 H 0.2608 0.8952 0.3856 0.072 Uiso 1 1 calc R . .
C3 C 0.29531(17) 0.8374(3) 0.3588(3) 0.0672(13) Uani 1 1 d . . .
H3 H 0.3139 0.8741 0.3616 0.081 Uiso 1 1 calc R . .
C4 C 0.29992(17) 0.7698(3) 0.3410(3) 0.0714(14) Uani 1 1 d . . .
H4 H 0.3222 0.7618 0.3331 0.086 Uiso 1 1 calc R . .
C5 C 0.27269(16) 0.7150(3) 0.3349(3) 0.0618(12) Uani 1 1 d . . .
H5 H 0.2764 0.6700 0.3230 0.074 Uiso 1 1 calc R . .
C6 C 0.23866(15) 0.7271(2) 0.3467(2) 0.0494(10) Uani 1 1 d . . .
C7 C 0.20502(14) 0.6817(2) 0.3463(2) 0.0440(9) Uani 1 1 d . . .
C8 C 0.20244(18) 0.5780(3) 0.2300(3) 0.0676(13) Uani 1 1 d . . .
H8 H 0.1734 0.6030 0.1942 0.081 Uiso 1 1 calc R . .
C9 C 0.2269(2) 0.5445(3) 0.2092(3) 0.0836(17) Uani 1 1 d . . .
H9 H 0.2137 0.5461 0.1592 0.100 Uiso 1 1 calc R . .
C10 C 0.2705(2) 0.5091(3) 0.2620(3) 0.0839(17) Uani 1 1 d . . .
H10 H 0.2868 0.4872 0.2477 0.101 Uiso 1 1 calc R . .
C11 C 0.28961(18) 0.5059(3) 0.3349(3) 0.0697(13) Uani 1 1 d . . .
H11 H 0.3191 0.4819 0.3706 0.084 Uiso 1 1 calc R . .
C12 C 0.26523(16) 0.5383(2) 0.3561(2) 0.0560(11) Uani 1 1 d . . .
H12 H 0.2787 0.5358 0.4062 0.067 Uiso 1 1 calc R . .
C13 C 0.22133(15) 0.5742(2) 0.3043(2) 0.0472(10) Uani 1 1 d . . .
C14 C 0.19570(14) 0.6093(2) 0.3288(2) 0.0437(9) Uani 1 1 d . . .
C15 C 0.16637(14) 0.5654(2) 0.3353(2) 0.0429(9) Uani 1 1 d . . .
C16 C 0.15424(14) 0.4912(2) 0.3143(2) 0.0452(9) Uani 1 1 d . . .
C17 C 0.16069(17) 0.4441(2) 0.2751(2) 0.0589(11) Uani 1 1 d . . .
H17 H 0.1771 0.4583 0.2580 0.071 Uiso 1 1 calc R . .
C18 C 0.14268(19) 0.3764(3) 0.2620(3) 0.0722(14) Uani 1 1 d . . .
H18 H 0.1466 0.3453 0.2352 0.087 Uiso 1 1 calc R . .
C19 C 0.11895(19) 0.3543(3) 0.2880(3) 0.0709(14) Uani 1 1 d . . .
H19 H 0.1079 0.3079 0.2797 0.085 Uiso 1 1 calc R . .
C20 C 0.11133(17) 0.3992(2) 0.3258(3) 0.0574(11) Uani 1 1 d . . .
H20 H 0.0948 0.3840 0.3424 0.069 Uiso 1 1 calc R . .
C21 C 0.12892(14) 0.4686(2) 0.3392(2) 0.0461(9) Uani 1 1 d . . .
C22 C 0.12523(14) 0.5293(2) 0.3741(2) 0.0433(9) Uani 1 1 d . . .
C23 C 0.10460(14) 0.5309(2) 0.4098(2) 0.0442(9) Uani 1 1 d . . .
C24 C 0.08972(15) 0.4636(2) 0.4242(2) 0.0463(10) Uani 1 1 d . . .
C25 C 0.12443(18) 0.4236(2) 0.4880(3) 0.0618(12) Uani 1 1 d . . .
H25 H 0.1578 0.4352 0.5187 0.074 Uiso 1 1 calc R . .
C26 C 0.1093(2) 0.3657(3) 0.5062(3) 0.0759(15) Uani 1 1 d . . .
H26 H 0.1327 0.3387 0.5488 0.091 Uiso 1 1 calc R . .
C27 C 0.0605(2) 0.3490(3) 0.4618(3) 0.0733(15) Uani 1 1 d . . .
H27 H 0.0504 0.3116 0.4750 0.088 Uiso 1 1 calc R . .
C28 C 0.02589(19) 0.3874(2) 0.3972(3) 0.0643(13) Uani 1 1 d . . .
H28 H -0.0074 0.3749 0.3659 0.077 Uiso 1 1 calc R . .
C29 C 0.04055(16) 0.4439(2) 0.3792(3) 0.0532(10) Uani 1 1 d . . .
H29 H 0.0169 0.4696 0.3357 0.064 Uiso 1 1 calc R . .
C30 C 0.09761(14) 0.5927(2) 0.4349(2) 0.0444(9) Uani 1 1 d . . .
C31 C 0.08075(14) 0.6051(2) 0.4777(2) 0.0450(9) Uani 1 1 d . . .
C32 C 0.06906(16) 0.5603(2) 0.5118(2) 0.0569(11) Uani 1 1 d . . .
H32 H 0.0700 0.5116 0.5081 0.068 Uiso 1 1 calc R . .
C33 C 0.05602(19) 0.5897(3) 0.5514(3) 0.0677(13) Uani 1 1 d . . .
H33 H 0.0478 0.5604 0.5740 0.081 Uiso 1 1 calc R . .
C34 C 0.05494(17) 0.6624(3) 0.5578(3) 0.0637(12) Uani 1 1 d . . .
H34 H 0.0465 0.6808 0.5853 0.076 Uiso 1 1 calc R . .
C35 C 0.06602(15) 0.7073(2) 0.5247(2) 0.0543(11) Uani 1 1 d . . .
H35 H 0.0648 0.7559 0.5290 0.065 Uiso 1 1 calc R . .
C36 C 0.07923(14) 0.6789(2) 0.4841(2) 0.0447(9) Uani 1 1 d . . .
C37 C 0.09632(14) 0.7101(2) 0.4483(2) 0.0456(9) Uani 1 1 d . . .
C38 C 0.10969(15) 0.7768(2) 0.4403(2) 0.0463(10) Uani 1 1 d . . .
C39 C 0.10392(14) 0.8497(2) 0.4502(2) 0.0443(9) Uani 1 1 d . . .
C40 C 0.07870(15) 0.8835(2) 0.4695(2) 0.0506(10) Uani 1 1 d . . .
H40 H 0.0621 0.8575 0.4812 0.061 Uiso 1 1 calc R . .
C41 C 0.07850(16) 0.9562(2) 0.4713(2) 0.0576(11) Uani 1 1 d . . .
H41 H 0.0623 0.9794 0.4851 0.069 Uiso 1 1 calc R . .
C42 C 0.10239(16) 0.9948(2) 0.4525(2) 0.0568(11) Uani 1 1 d . . .
H42 H 0.1015 1.0438 0.4537 0.068 Uiso 1 1 calc R . .
C43 C 0.12744(16) 0.9633(2) 0.4322(2) 0.0537(10) Uani 1 1 d . . .
H43 H 0.1429 0.9903 0.4191 0.064 Uiso 1 1 calc R . .
C44 C 0.12895(14) 0.8899(2) 0.4316(2) 0.0455(9) Uani 1 1 d . . .
C45 C 0.14966(14) 0.8385(2) 0.4115(2) 0.0445(9) Uani 1 1 d . . .
C46 C 0.23693(15) 0.9495(2) 0.4694(2) 0.0571(11) Uani 1 1 d . . .
H46 H 0.2539 0.9213 0.5124 0.069 Uiso 1 1 calc R . .
C47 C 0.25077(18) 1.0183(3) 0.4754(3) 0.0725(14) Uani 1 1 d . . .
H47 H 0.2775 1.0362 0.5224 0.087 Uiso 1 1 calc R . .
C48 C 0.22575(19) 1.0611(3) 0.4132(3) 0.0706(14) Uani 1 1 d . . .
H48 H 0.2351 1.1080 0.4179 0.085 Uiso 1 1 calc R . .
C49 C 0.18676(18) 1.0342(2) 0.3439(3) 0.0651(12) Uani 1 1 d . . .
H49 H 0.1694 1.0630 0.3013 0.078 Uiso 1 1 calc R . .
C50 C 0.17319(15) 0.9644(2) 0.3373(2) 0.0521(10) Uani 1 1 d . . .
H50 H 0.1471 0.9462 0.2899 0.062 Uiso 1 1 calc R . .
C51 C 0.19783(14) 0.9214(2) 0.3998(2) 0.0432(9) Uani 1 1 d . . .
C52 C 0.18112(14) 0.8473(2) 0.3945(2) 0.0431(9) Uani 1 1 d . . .
C53 C 0.19812(14) 0.7916(2) 0.3769(2) 0.0430(9) Uani 1 1 d . . .
C54 C 0.01138(13) 0.74045(18) 0.2344(2) 0.0401(9) Uani 1 1 d . . .
C55 C 0.02807(13) 0.69032(19) 0.2079(2) 0.0398(9) Uani 1 1 d . . .
C56 C 0.02979(15) 0.6171(2) 0.2079(2) 0.0484(10) Uani 1 1 d . . .
H56 H 0.0193 0.5907 0.2291 0.058 Uiso 1 1 calc R . .
C57 C 0.04715(15) 0.5838(2) 0.1762(2) 0.0539(11) Uani 1 1 d . . .
H57 H 0.0483 0.5348 0.1760 0.065 Uiso 1 1 calc R . .
C58 C 0.06285(16) 0.6228(2) 0.1447(3) 0.0544(11) Uani 1 1 d . . .
H58 H 0.0738 0.5995 0.1225 0.065 Uiso 1 1 calc R . .
C59 C 0.06267(15) 0.6955(2) 0.1454(2) 0.0499(10) Uani 1 1 d . . .
H59 H 0.0738 0.7210 0.1247 0.060 Uiso 1 1 calc R . .
C60 C 0.04552(14) 0.7302(2) 0.1775(2) 0.0419(9) Uani 1 1 d . . .
C61 C 0.04008(14) 0.8045(2) 0.1883(2) 0.0403(9) Uani 1 1 d . . .
C62 C 0.12215(15) 0.8416(2) 0.1723(2) 0.0499(10) Uani 1 1 d . . .
H62 H 0.1427 0.8389 0.2247 0.060 Uiso 1 1 calc R . .
C63 C 0.14139(18) 0.8291(2) 0.1369(3) 0.0655(13) Uani 1 1 d . . .
H63 H 0.1746 0.8174 0.1654 0.079 Uiso 1 1 calc R . .
C64 C 0.1112(2) 0.8339(3) 0.0594(3) 0.0684(13) Uani 1 1 d . . .
H64 H 0.1241 0.8254 0.0356 0.082 Uiso 1 1 calc R . .
C65 C 0.06232(18) 0.8511(2) 0.0172(3) 0.0616(12) Uani 1 1 d . . .
H65 H 0.0422 0.8550 -0.0351 0.074 Uiso 1 1 calc R . .
C66 C 0.04276(16) 0.8629(2) 0.0525(2) 0.0510(10) Uani 1 1 d . . .
H66 H 0.0094 0.8741 0.0235 0.061 Uiso 1 1 calc R . .
C67 C 0.07250(14) 0.85813(19) 0.1304(2) 0.0402(9) Uani 1 1 d . . .
C68 C 0.05132(14) 0.86771(19) 0.1689(2) 0.0407(9) Uani 1 1 d . . .
C69 C 0.04337(13) 0.9352(2) 0.1827(2) 0.0401(9) Uani 1 1 d . . .
C70 C 0.05687(14) 1.0025(2) 0.1689(2) 0.0415(9) Uani 1 1 d . . .
C71 C 0.08107(15) 1.0193(2) 0.1410(2) 0.0501(10) Uani 1 1 d . . .
H71 H 0.0898 0.9838 0.1240 0.060 Uiso 1 1 calc R . .
C72 C 0.09179(17) 1.0886(2) 0.1391(2) 0.0566(11) Uani 1 1 d . . .
H72 H 0.1080 1.0997 0.1208 0.068 Uiso 1 1 calc R . .
C73 C 0.07862(17) 1.1418(2) 0.1641(3) 0.0599(12) Uani 1 1 d . . .
H73 H 0.0862 1.1884 0.1627 0.072 Uiso 1 1 calc R . .
C74 C 0.05451(16) 1.1268(2) 0.1908(2) 0.0536(11) Uani 1 1 d . . .
H74 H 0.0456 1.1630 0.2070 0.064 Uiso 1 1 calc R . .
C75 C 0.04336(14) 1.0564(2) 0.1936(2) 0.0434(9) Uani 1 1 d . . .
C76 C 0.02060(13) 1.02219(18) 0.2217(2) 0.0391(9) Uani 1 1 d . . .
C77 C 0.0000 1.0553(3) 0.2500 0.0398(12) Uani 1 2 d S . .
C78 C 0.0000 1.1341(3) 0.2500 0.0454(13) Uani 1 2 d S . .
C79 C 0.03828(16) 1.1714(2) 0.3132(2) 0.0544(11) Uani 1 1 d . . .
H79 H 0.0644 1.1473 0.3561 0.065 Uiso 1 1 calc R . .
C80 C 0.03799(18) 1.2440(2) 0.3128(3) 0.0635(12) Uani 1 1 d . . .
H80 H 0.0638 1.2687 0.3556 0.076 Uiso 1 1 calc R . .
C81 C 0.0000 1.2800(3) 0.2500 0.0700(19) Uani 1 2 d S . .
H81 H 0.0000 1.3290 0.2500 0.084 Uiso 1 2 calc SR . .
C82 C 0.2349(3) 0.7855(4) 0.0685(5) 0.131(3) Uani 1 1 d . . .
H82 H 0.2659 0.7866 0.0772 0.157 Uiso 1 1 calc R . .
Cl1 Cl 0.24397(11) 0.74060(16) 0.14166(17) 0.1841(11) Uani 1 1 d . . .
Cl2 Cl 0.18985(10) 0.74037(17) -0.01530(16) 0.1804(11) Uani 1 1 d . . .
Cl3 Cl 0.21677(12) 0.86939(13) 0.0662(2) 0.2084(14) Uani 1 1 d . . .
N1 N 0.14734(11) 0.58640(16) 0.36858(18) 0.0427(8) Uani 1 1 d . . .
N2 N 0.18214(11) 0.72159(16) 0.36516(18) 0.0430(8) Uani 1 1 d . . .
N3 N 0.13610(13) 0.77375(17) 0.4155(2) 0.0502(8) Uani 1 1 d . . .
N4 N 0.10676(12) 0.65637(17) 0.42020(19) 0.0460(8) Uani 1 1 d . . .
N5 N 0.01996(12) 0.80693(16) 0.22143(17) 0.0423(8) Uani 1 1 d . . .
N6 N 0.02260(11) 0.95074(15) 0.21571(16) 0.0391(7) Uani 1 1 d . . .

loop_
_atom_site_aniso_label
_atom_site_aniso_U_11
_atom_site_aniso_U_22
_atom_site_aniso_U_33
_atom_site_aniso_U_23
_atom_site_aniso_U_13
_atom_site_aniso_U_12
Cu1 0.0475(3) 0.0455(3) 0.0501(3) 0.0027(2) 0.0378(3) 0.0003(2)
Cu2 0.0502(4) 0.0360(4) 0.0432(4) 0.000 0.0353(3) 0.000
C1 0.040(2) 0.057(2) 0.044(2) 0.008(2) 0.029(2) -0.0002(19)
C2 0.056(3) 0.063(3) 0.069(3) 0.003(2) 0.044(3) -0.004(2)
C3 0.058(3) 0.074(3) 0.086(4) 0.000(3) 0.054(3) -0.011(2)
C4 0.058(3) 0.088(4) 0.096(4) -0.005(3) 0.062(3) -0.007(3)
C5 0.063(3) 0.066(3) 0.079(3) 0.004(3) 0.057(3) 0.002(2)
C6 0.046(2) 0.060(3) 0.051(3) 0.006(2) 0.035(2) 0.002(2)
C7 0.043(2) 0.056(2) 0.046(2) 0.0081(19) 0.034(2) 0.0034(19)
C8 0.063(3) 0.096(4) 0.052(3) 0.009(3) 0.041(3) 0.008(3)
C9 0.090(4) 0.126(5) 0.064(3) -0.009(3) 0.063(3) 0.001(4)
C10 0.088(4) 0.111(4) 0.092(4) -0.015(4) 0.076(4) 0.004(3)
C11 0.065(3) 0.082(3) 0.080(4) 0.005(3) 0.055(3) 0.013(3)
C12 0.057(3) 0.069(3) 0.052(3) -0.001(2) 0.040(2) 0.006(2)
C13 0.050(2) 0.057(3) 0.050(2) -0.003(2) 0.039(2) -0.002(2)
C14 0.041(2) 0.054(2) 0.039(2) 0.0031(18) 0.0264(19) 0.0027(18)
C15 0.041(2) 0.055(2) 0.036(2) 0.0052(18) 0.0262(19) 0.0030(18)
C16 0.044(2) 0.051(2) 0.043(2) -0.0042(19) 0.029(2) -0.0010(19)
C17 0.067(3) 0.066(3) 0.061(3) -0.012(2) 0.048(3) -0.009(2)
C18 0.086(4) 0.069(3) 0.085(4) -0.025(3) 0.066(3) -0.009(3)
C19 0.082(3) 0.058(3) 0.091(4) -0.016(3) 0.065(3) -0.011(3)
C20 0.065(3) 0.051(3) 0.073(3) -0.008(2) 0.052(3) -0.008(2)
C21 0.047(2) 0.051(2) 0.044(2) -0.0011(19) 0.032(2) 0.0002(19)
C22 0.041(2) 0.047(2) 0.047(2) 0.0022(19) 0.030(2) 0.0010(18)
C23 0.046(2) 0.047(2) 0.045(2) 0.0011(19) 0.032(2) -0.0006(18)
C24 0.050(2) 0.048(2) 0.054(3) 0.000(2) 0.040(2) 0.0002(19)
C25 0.062(3) 0.066(3) 0.062(3) 0.005(2) 0.043(3) -0.002(2)
C26 0.095(4) 0.068(3) 0.081(4) 0.025(3) 0.064(3) 0.016(3)
C27 0.101(4) 0.051(3) 0.108(4) -0.001(3) 0.086(4) -0.013(3)
C28 0.077(3) 0.054(3) 0.089(4) -0.005(3) 0.065(3) -0.011(2)
C29 0.057(3) 0.051(2) 0.064(3) 0.000(2) 0.045(2) 0.001(2)
C30 0.043(2) 0.053(2) 0.044(2) 0.0032(19) 0.032(2) -0.0035(19)
C31 0.040(2) 0.059(3) 0.042(2) -0.0049(19) 0.029(2) -0.0065(19)
C32 0.069(3) 0.061(3) 0.059(3) -0.001(2) 0.050(3) -0.007(2)
C33 0.085(4) 0.080(4) 0.069(3) -0.001(3) 0.064(3) -0.012(3)
C34 0.076(3) 0.078(3) 0.071(3) -0.009(3) 0.063(3) -0.011(3)
C35 0.056(3) 0.065(3) 0.056(3) -0.010(2) 0.042(2) -0.007(2)
C36 0.039(2) 0.056(2) 0.043(2) -0.0020(19) 0.029(2) -0.0041(18)
C37 0.046(2) 0.051(2) 0.048(2) -0.0013(19) 0.034(2) -0.0019(19)
C38 0.047(2) 0.056(3) 0.047(2) -0.002(2) 0.036(2) -0.0008(19)
C39 0.042(2) 0.052(2) 0.039(2) 0.0008(19) 0.0261(19) 0.0016(18)
C40 0.050(2) 0.057(3) 0.057(3) -0.003(2) 0.040(2) 0.000(2)
C41 0.057(3) 0.068(3) 0.056(3) 0.000(2) 0.041(2) 0.008(2)
C42 0.064(3) 0.047(2) 0.055(3) 0.001(2) 0.036(2) 0.006(2)
C43 0.058(3) 0.053(3) 0.056(3) -0.001(2) 0.039(2) -0.001(2)
C44 0.045(2) 0.050(2) 0.043(2) 0.0036(19) 0.029(2) 0.0024(19)
C45 0.043(2) 0.044(2) 0.048(2) 0.0047(19) 0.030(2) 0.0022(18)
C46 0.045(2) 0.069(3) 0.044(3) 0.005(2) 0.023(2) -0.003(2)
C47 0.053(3) 0.086(4) 0.061(3) -0.021(3) 0.029(3) -0.023(3)
C48 0.077(3) 0.059(3) 0.075(4) -0.002(3) 0.049(3) -0.017(3)
C49 0.080(3) 0.057(3) 0.058(3) 0.012(2) 0.044(3) -0.001(3)
C50 0.054(3) 0.053(3) 0.041(2) 0.003(2) 0.027(2) -0.003(2)
C51 0.044(2) 0.050(2) 0.044(2) 0.0027(19) 0.032(2) -0.0017(18)
C52 0.040(2) 0.049(2) 0.042(2) 0.0040(18) 0.0274(19) -0.0006(18)
C53 0.042(2) 0.050(2) 0.041(2) 0.0079(19) 0.029(2) 0.0013(18)
C54 0.044(2) 0.036(2) 0.038(2) 0.0015(17) 0.0259(19) -0.0013(17)
C55 0.039(2) 0.041(2) 0.038(2) -0.0022(17) 0.0242(18) -0.0001(17)
C56 0.052(2) 0.044(2) 0.051(2) 0.0010(19) 0.034(2) 0.0008(19)
C57 0.054(3) 0.045(2) 0.062(3) -0.005(2) 0.037(2) 0.002(2)
C58 0.058(3) 0.051(3) 0.067(3) -0.011(2) 0.046(3) 0.001(2)
C59 0.052(2) 0.051(3) 0.058(3) -0.008(2) 0.041(2) -0.004(2)
C60 0.041(2) 0.043(2) 0.041(2) -0.0049(18) 0.0259(19) 0.0016(17)
C61 0.042(2) 0.044(2) 0.037(2) -0.0001(17) 0.0265(19) 0.0028(17)
C62 0.049(2) 0.054(2) 0.048(2) -0.002(2) 0.032(2) 0.000(2)
C63 0.055(3) 0.076(3) 0.085(4) -0.005(3) 0.054(3) 0.001(2)
C64 0.084(4) 0.075(3) 0.089(4) -0.009(3) 0.075(3) -0.007(3)
C65 0.077(3) 0.071(3) 0.051(3) -0.003(2) 0.047(3) -0.010(3)
C66 0.051(2) 0.060(3) 0.051(3) 0.000(2) 0.037(2) -0.001(2)
C67 0.046(2) 0.037(2) 0.045(2) -0.0010(17) 0.033(2) -0.0003(17)
C68 0.045(2) 0.043(2) 0.038(2) -0.0001(17) 0.0288(19) 0.0014(17)
C69 0.040(2) 0.045(2) 0.037(2) 0.0005(17) 0.0261(19) -0.0004(17)
C70 0.044(2) 0.045(2) 0.038(2) 0.0048(18) 0.0273(19) 0.0010(18)
C71 0.059(3) 0.053(2) 0.054(3) 0.001(2) 0.044(2) -0.001(2)
C72 0.070(3) 0.057(3) 0.063(3) 0.009(2) 0.052(3) -0.004(2)
C73 0.079(3) 0.048(3) 0.071(3) 0.008(2) 0.057(3) -0.005(2)
C74 0.070(3) 0.042(2) 0.065(3) 0.005(2) 0.050(3) 0.002(2)
C75 0.048(2) 0.042(2) 0.042(2) 0.0060(18) 0.030(2) 0.0031(18)
C76 0.046(2) 0.034(2) 0.039(2) 0.0046(17) 0.0276(19) 0.0022(17)
C77 0.052(3) 0.032(3) 0.043(3) 0.000 0.034(3) 0.000
C78 0.057(4) 0.040(3) 0.049(3) 0.000 0.039(3) 0.000
C79 0.062(3) 0.048(3) 0.055(3) 0.001(2) 0.039(2) -0.003(2)
C80 0.077(3) 0.048(3) 0.069(3) -0.014(2) 0.049(3) -0.014(2)
C81 0.093(5) 0.038(3) 0.092(6) 0.000 0.065(5) 0.000
C82 0.127(6) 0.161(7) 0.147(7) -0.050(6) 0.107(6) -0.021(5)
Cl1 0.198(3) 0.194(3) 0.169(2) -0.002(2) 0.123(2) 0.005(2)
Cl2 0.147(2) 0.243(3) 0.168(2) -0.061(2) 0.1100(19) -0.047(2)
Cl3 0.214(3) 0.1191(18) 0.357(5) -0.016(2) 0.214(3) -0.0303(18)
N1 0.0421(18) 0.0466(19) 0.0470(19) 0.0028(15) 0.0323(17) 0.0006(15)
N2 0.0457(19) 0.0453(19) 0.049(2) 0.0034(15) 0.0356(17) 0.0022(15)
N3 0.056(2) 0.051(2) 0.064(2) -0.0001(17) 0.048(2) -0.0022(17)
N4 0.052(2) 0.0474(19) 0.056(2) -0.0017(16) 0.0427(19) -0.0021(16)
N5 0.052(2) 0.0393(18) 0.0479(19) -0.0002(15) 0.0381(18) 0.0021(15)
N6 0.0462(18) 0.0398(17) 0.0407(18) 0.0011(14) 0.0324(16) 0.0012(14)

loop_
_atom_type_symbol
_atom_type_description
_atom_type_scat_dispersion_real
_atom_type_scat_dispersion_imag
_atom_type_scat_source
C C 0.0033 0.0016 'International Tables Vol C Tables 4.2.6.8 and 6.1.1.4'
H H 0.0000 0.0000 'International Tables Vol C Tables 4.2.6.8 and 6.1.1.4'
N N 0.0061 0.0033 'International Tables Vol C Tables 4.2.6.8 and 6.1.1.4'
Cu Cu 0.3201 1.2651 'International Tables Vol C Tables 4.2.6.8 and 6.1.1.4'
Cl Cl 0.1484 0.1585 'International Tables Vol C Tables 4.2.6.8 and 6.1.1.4'

loop_
_geom_angle_atom_site_label_1
_geom_angle_atom_site_label_2
_geom_angle_atom_site_label_3
_geom_angle
_geom_angle_site_symmetry_1
_geom_angle_site_symmetry_3
N3 Cu1 N1 171.97(13) . .
N3 Cu1 N2 91.02(13) . .
N1 Cu1 N2 96.92(13) . .
N3 Cu1 N4 81.00(13) . .
N1 Cu1 N4 91.02(13) . .
N2 Cu1 N4 171.79(13) . .
N5 Cu2 N5 80.72(18) . 2
N5 Cu2 N6 90.80(12) . .
N5 Cu2 N6 171.51(12) 2 .
N5 Cu2 N6 171.51(12) . 2
N5 Cu2 N6 90.80(12) 2 2
N6 Cu2 N6 97.68(17) . 2
C2 C1 C6 119.8(4) . .
C2 C1 C53 132.7(4) . .
C6 C1 C53 107.5(3) . .
C3 C2 C1 119.7(4) . .
C3 C2 H2 120.2 . .
C1 C2 H2 120.2 . .
C2 C3 C4 120.1(4) . .
C2 C3 H3 119.9 . .
C4 C3 H3 119.9 . .
C5 C4 C3 121.7(4) . .
C5 C4 H4 119.2 . .
C3 C4 H4 119.2 . .
C4 C5 C6 119.3(4) . .
C4 C5 H5 120.4 . .
C6 C5 H5 120.4 . .
C1 C6 C5 119.4(4) . .
C1 C6 C7 106.6(3) . .
C5 C6 C7 133.9(4) . .
N2 C7 C14 123.5(3) . .
N2 C7 C6 108.7(3) . .
C14 C7 C6 127.7(3) . .
C9 C8 C13 119.8(5) . .
C9 C8 H8 120.1 . .
C13 C8 H8 120.1 . .
C10 C9 C8 120.6(5) . .
C10 C9 H9 119.7 . .
C8 C9 H9 119.7 . .
C11 C10 C9 120.0(5) . .
C11 C10 H10 120.0 . .
C9 C10 H10 120.0 . .
C10 C11 C12 119.9(5) . .
C10 C11 H11 120.0 . .
C12 C11 H11 120.0 . .
C13 C12 C11 121.3(4) . .
C13 C12 H12 119.3 . .
C11 C12 H12 119.3 . .
C12 C13 C8 118.2(4) . .
C12 C13 C14 120.3(3) . .
C8 C13 C14 121.4(4) . .
C7 C14 C15 126.6(3) . .
C7 C14 C13 117.0(3) . .
C15 C14 C13 116.3(3) . .
N1 C15 C14 123.4(4) . .
N1 C15 C16 108.8(3) . .
C14 C15 C16 127.7(3) . .
C17 C16 C21 119.2(4) . .
C17 C16 C15 134.2(4) . .
C21 C16 C15 106.5(3) . .
C18 C17 C16 119.6(4) . .
C18 C17 H17 120.2 . .
C16 C17 H17 120.2 . .
C17 C18 C19 120.9(4) . .
C17 C18 H18 119.5 . .
C19 C18 H18 119.5 . .
C20 C19 C18 121.2(4) . .
C20 C19 H19 119.4 . .
C18 C19 H19 119.4 . .
C19 C20 C21 118.9(4) . .
C19 C20 H20 120.6 . .
C21 C20 H20 120.6 . .
C20 C21 C16 120.2(4) . .
C20 C21 C22 132.5(4) . .
C16 C21 C22 107.2(3) . .
N1 C22 C23 124.9(3) . .
N1 C22 C21 107.8(3) . .
C23 C22 C21 127.3(4) . .
C30 C23 C22 123.9(4) . .
C30 C23 C24 116.0(3) . .
C22 C23 C24 120.1(3) . .
C29 C24 C25 118.2(4) . .
C29 C24 C23 121.0(4) . .
C25 C24 C23 120.5(4) . .
C24 C25 C26 120.2(4) . .
C24 C25 H25 119.9 . .
C26 C25 H25 119.9 . .
C27 C26 C25 120.0(5) . .
C27 C26 H26 120.0 . .
C25 C26 H26 120.0 . .
C26 C27 C28 120.2(4) . .
C26 C27 H27 119.9 . .
C28 C27 H27 119.9 . .
C29 C28 C27 119.8(5) . .
C29 C28 H28 120.1 . .
C27 C28 H28 120.1 . .
C28 C29 C24 121.5(4) . .
C28 C29 H29 119.2 . .
C24 C29 H29 119.2 . .
N4 C30 C23 120.6(3) . .
N4 C30 C31 107.2(3) . .
C23 C30 C31 132.3(4) . .
C32 C31 C36 120.0(4) . .
C32 C31 C30 133.1(4) . .
C36 C31 C30 106.8(3) . .
C33 C32 C31 118.6(4) . .
C33 C32 H32 120.7 . .
C31 C32 H32 120.7 . .
C32 C33 C34 121.1(4) . .
C32 C33 H33 119.5 . .
C34 C33 H33 119.5 . .
C35 C34 C33 121.5(4) . .
C35 C34 H34 119.3 . .
C33 C34 H34 119.3 . .
C34 C35 C36 118.7(4) . .
C34 C35 H35 120.7 . .
C36 C35 H35 120.7 . .
C35 C36 C31 120.2(4) . .
C35 C36 C37 132.8(4) . .
C31 C36 C37 106.8(3) . .
N4 C37 C38 112.7(3) . .
N4 C37 C36 108.0(3) . .
C38 C37 C36 138.9(4) . .
N3 C38 C37 113.3(3) . .
N3 C38 C39 108.1(3) . .
C37 C38 C39 138.6(3) . .
C40 C39 C44 120.3(4) . .
C40 C39 C38 133.1(4) . .
C44 C39 C38 106.6(3) . .
C41 C40 C39 119.2(4) . .
C41 C40 H40 120.4 . .
C39 C40 H40 120.4 . .
C40 C41 C42 120.2(4) . .
C40 C41 H41 119.9 . .
C42 C41 H41 119.9 . .
C43 C42 C41 122.5(4) . .
C43 C42 H42 118.8 . .
C41 C42 H42 118.8 . .
C42 C43 C44 118.1(4) . .
C42 C43 H43 120.9 . .
C44 C43 H43 120.9 . .
C43 C44 C39 119.7(4) . .
C43 C44 C45 134.2(4) . .
C39 C44 C45 106.1(3) . .
N3 C45 C52 120.6(4) . .
N3 C45 C44 108.1(3) . .
C52 C45 C44 131.2(4) . .
C47 C46 C51 120.5(4) . .
C47 C46 H46 119.8 . .
C51 C46 H46 119.8 . .
C48 C47 C46 120.9(4) . .
C48 C47 H47 119.6 . .
C46 C47 H47 119.6 . .
C47 C48 C49 119.4(4) . .
C47 C48 H48 120.3 . .
C49 C48 H48 120.3 . .
C48 C49 C50 120.0(4) . .
C48 C49 H49 120.0 . .
C50 C49 H49 120.0 . .
C51 C50 C49 120.8(4) . .
C51 C50 H50 119.6 . .
C49 C50 H50 119.6 . .
C50 C51 C46 118.5(4) . .
C50 C51 C52 121.4(4) . .
C46 C51 C52 120.0(4) . .
C53 C52 C45 124.0(4) . .
C53 C52 C51 120.7(3) . .
C45 C52 C51 115.3(3) . .
N2 C53 C52 125.2(3) . .
N2 C53 C1 107.5(3) . .
C52 C53 C1 127.4(4) . .
N5 C54 C54 113.48(19) . 2
N5 C54 C55 107.5(3) . .
C54 C54 C55 138.9(2) 2 .
C56 C55 C60 119.9(3) . .
C56 C55 C54 133.3(4) . .
C60 C55 C54 106.8(3) . .
C57 C56 C55 119.5(4) . .
C57 C56 H56 120.3 . .
C55 C56 H56 120.3 . .
C56 C57 C58 120.5(4) . .
C56 C57 H57 119.8 . .
C58 C57 H57 119.8 . .
C59 C58 C57 121.4(4) . .
C59 C58 H58 119.3 . .
C57 C58 H58 119.3 . .
C58 C59 C60 119.0(4) . .
C58 C59 H59 120.5 . .
C60 C59 H59 120.5 . .
C59 C60 C55 119.6(3) . .
C59 C60 C61 134.2(4) . .
C55 C60 C61 106.2(3) . .
N5 C61 C68 120.7(3) . .
N5 C61 C60 108.0(3) . .
C68 C61 C60 131.3(3) . .
C63 C62 C67 120.7(4) . .
C63 C62 H62 119.6 . .
C67 C62 H62 119.6 . .
C64 C63 C62 119.8(4) . .
C64 C63 H63 120.1 . .
C62 C63 H63 120.1 . .
C65 C64 C63 120.3(4) . .
C65 C64 H64 119.8 . .
C63 C64 H64 119.8 . .
C64 C65 C66 120.0(4) . .
C64 C65 H65 120.0 . .
C66 C65 H65 120.0 . .
C67 C66 C65 120.6(4) . .
C67 C66 H66 119.7 . .
C65 C66 H66 119.7 . .
C66 C67 C62 118.5(3) . .
C66 C67 C68 121.0(3) . .
C62 C67 C68 120.4(3) . .
C69 C68 C61 124.2(3) . .
C69 C68 C67 120.0(3) . .
C61 C68 C67 115.7(3) . .
C68 C69 N6 125.3(3) . .
C68 C69 C70 127.3(3) . .
N6 C69 C70 107.3(3) . .
C75 C70 C71 119.6(4) . .
C75 C70 C69 107.4(3) . .
C71 C70 C69 132.9(4) . .
C72 C71 C70 119.8(4) . .
C72 C71 H71 120.1 . .
C70 C71 H71 120.1 . .
C71 C72 C73 120.4(4) . .
C71 C72 H72 119.8 . .
C73 C72 H72 119.8 . .
C74 C73 C72 120.9(4) . .
C74 C73 H73 119.5 . .
C72 C73 H73 119.5 . .
C73 C74 C75 119.7(4) . .
C73 C74 H74 120.2 . .
C75 C74 H74 120.2 . .
C70 C75 C74 119.6(3) . .
C70 C75 C76 106.9(3) . .
C74 C75 C76 133.5(4) . .
N6 C76 C77 124.6(3) . .
N6 C76 C75 108.1(3) . .
C77 C76 C75 127.3(3) . .
C76 C77 C76 126.8(5) . 2
C76 C77 C78 116.6(2) . .
C76 C77 C78 116.6(2) 2 .
C79 C78 C79 118.4(5) 2 .
C79 C78 C77 120.8(3) 2 .
C79 C78 C77 120.8(3) . .
C80 C79 C78 120.5(4) . .
C80 C79 H79 119.8 . .
C78 C79 H79 119.8 . .
C81 C80 C79 120.3(5) . .
C81 C80 H80 119.9 . .
C79 C80 H80 119.9 . .
C80 C81 C80 120.1(6) . 2
C80 C81 H81 120.0 . .
C80 C81 H81 120.0 2 .
Cl3 C82 Cl1 108.6(4) . .
Cl3 C82 Cl2 111.6(5) . .
Cl1 C82 Cl2 107.8(5) . .
Cl3 C82 H82 109.6 . .
Cl1 C82 H82 109.6 . .
Cl2 C82 H82 109.6 . .
C15 N1 C22 109.7(3) . .
C15 N1 Cu1 123.7(3) . .
C22 N1 Cu1 126.0(2) . .
C7 N2 C53 109.7(3) . .
C7 N2 Cu1 123.8(2) . .
C53 N2 Cu1 125.6(2) . .
C45 N3 C38 111.1(3) . .
C45 N3 Cu1 132.4(3) . .
C38 N3 Cu1 116.4(3) . .
C30 N4 C37 111.1(3) . .
C30 N4 Cu1 131.2(3) . .
C37 N4 Cu1 116.1(3) . .
C61 N5 C54 111.5(3) . .
C61 N5 Cu2 132.3(3) . .
C54 N5 Cu2 116.2(2) . .
C76 N6 C69 110.2(3) . .
C76 N6 Cu2 123.1(2) . .
C69 N6 Cu2 126.6(2) . .

loop_
_geom_bond_atom_site_label_1
_geom_bond_atom_site_label_2
_geom_bond_distance
_geom_bond_site_symmetry_2
Cu1 N3 1.908(3) .
Cu1 N1 1.911(3) .
Cu1 N2 1.919(3) .
Cu1 N4 1.922(3) .
Cu2 N5 1.918(3) .
Cu2 N5 1.918(3) 2
Cu2 N6 1.922(3) .
Cu2 N6 1.922(3) 2
C1 C2 1.400(6) .
C1 C6 1.404(6) .
C1 C53 1.462(5) .
C2 C3 1.383(6) .
C2 H2 0.9300 .
C3 C4 1.387(7) .
C3 H3 0.9300 .
C4 C5 1.361(6) .
C4 H4 0.9300 .
C5 C6 1.416(5) .
C5 H5 0.9300 .
C6 C7 1.465(5) .
C7 N2 1.369(5) .
C7 C14 1.409(5) .
C8 C9 1.387(6) .
C8 C13 1.388(6) .
C8 H8 0.9300 .
C9 C10 1.373(7) .
C9 H9 0.9300 .
C10 C11 1.354(7) .
C10 H10 0.9300 .
C11 C12 1.383(6) .
C11 H11 0.9300 .
C12 C13 1.381(6) .
C12 H12 0.9300 .
C13 C14 1.504(5) .
C14 C15 1.412(5) .
C15 N1 1.372(5) .
C15 C16 1.459(5) .
C16 C17 1.393(5) .
C16 C21 1.410(5) .
C17 C18 1.375(6) .
C17 H17 0.9300 .
C18 C19 1.379(6) .
C18 H18 0.9300 .
C19 C20 1.368(6) .
C19 H19 0.9300 .
C20 C21 1.402(6) .
C20 H20 0.9300 .
C21 C22 1.460(5) .
C22 N1 1.390(5) .
C22 C23 1.413(5) .
C23 C30 1.399(5) .
C23 C24 1.499(5) .
C24 C29 1.382(5) .
C24 C25 1.386(6) .
C25 C26 1.400(6) .
C25 H25 0.9300 .
C26 C27 1.358(7) .
C26 H26 0.9300 .
C27 C28 1.378(7) .
C27 H27 0.9300 .
C28 C29 1.367(6) .
C28 H28 0.9300 .
C29 H29 0.9300 .
C30 N4 1.349(5) .
C30 C31 1.471(5) .
C31 C32 1.394(5) .
C31 C36 1.411(6) .
C32 C33 1.383(6) .
C32 H32 0.9300 .
C33 C34 1.389(7) .
C33 H33 0.9300 .
C34 C35 1.362(6) .
C34 H34 0.9300 .
C35 C36 1.402(5) .
C35 H35 0.9300 .
C36 C37 1.433(5) .
C37 N4 1.382(5) .
C37 C38 1.403(5) .
C38 N3 1.380(5) .
C38 C39 1.438(6) .
C39 C40 1.388(5) .
C39 C44 1.430(5) .
C40 C41 1.378(6) .
C40 H40 0.9300 .
C41 C42 1.384(6) .
C41 H41 0.9300 .
C42 C43 1.381(6) .
C42 H42 0.9300 .
C43 C44 1.392(6) .
C43 H43 0.9300 .
C44 C45 1.466(5) .
C45 N3 1.344(5) .
C45 C52 1.410(5) .
C46 C47 1.369(7) .
C46 C51 1.383(6) .
C46 H46 0.9300 .
C47 C48 1.367(7) .
C47 H47 0.9300 .
C48 C49 1.370(6) .
C48 H48 0.9300 .
C49 C50 1.383(6) .
C49 H49 0.9300 .
C50 C51 1.373(5) .
C50 H50 0.9300 .
C51 C52 1.499(5) .
C52 C53 1.400(5) .
C53 N2 1.398(5) .
C54 N5 1.374(4) .
C54 C54 1.389(7) 2
C54 C55 1.448(5) .
C55 C56 1.390(5) .
C55 C60 1.419(5) .
C56 C57 1.378(6) .
C56 H56 0.9300 .
C57 C58 1.384(6) .
C57 H57 0.9300 .
C58 C59 1.378(5) .
C58 H58 0.9300 .
C59 C60 1.393(5) .
C59 H59 0.9300 .
C60 C61 1.464(5) .
C61 N5 1.344(4) .
C61 C68 1.425(5) .
C62 C63 1.385(6) .
C62 C67 1.387(5) .
C62 H62 0.9300 .
C63 C64 1.375(7) .
C63 H63 0.9300 .
C64 C65 1.367(6) .
C64 H64 0.9300 .
C65 C66 1.390(6) .
C65 H65 0.9300 .
C66 C67 1.385(5) .
C66 H66 0.9300 .
C67 C68 1.500(5) .
C68 C69 1.391(5) .
C69 N6 1.393(4) .
C69 C70 1.467(5) .
C70 C75 1.399(5) .
C70 C71 1.402(5) .
C71 C72 1.375(6) .
C71 H71 0.9300 .
C72 C73 1.386(6) .
C72 H72 0.9300 .
C73 C74 1.370(6) .
C73 H73 0.9300 .
C74 C75 1.405(5) .
C74 H74 0.9300 .
C75 C76 1.473(5) .
C76 N6 1.368(4) .
C76 C77 1.405(4) .
C77 C76 1.405(4) 2
C77 C78 1.492(7) .
C78 C79 1.384(5) 2
C78 C79 1.384(5) .
C79 C80 1.376(6) .
C79 H79 0.9300 .
C80 C81 1.363(5) .
C80 H80 0.9300 .
C81 C80 1.363(5) 2
C81 H81 0.9300 .
C82 Cl3 1.702(8) .
C82 Cl1 1.730(9) .
C82 Cl2 1.744(8) .
C82 H82 0.9800 .

loop_
_geom_torsion_atom_site_label_1
_geom_torsion_atom_site_label_2
_geom_torsion_atom_site_label_3
_geom_torsion_atom_site_label_4
_geom_torsion
_geom_torsion_site_symmetry_1
_geom_torsion_site_symmetry_2
_geom_torsion_site_symmetry_3
_geom_torsion_site_symmetry_4
C6 C1 C2 C3 1.2(6) . . . .
C53 C1 C2 C3 178.9(4) . . . .
C1 C2 C3 C4 -1.9(7) . . . .
C2 C3 C4 C5 1.3(8) . . . .
C3 C4 C5 C6 0.2(8) . . . .
C2 C1 C6 C5 0.2(6) . . . .
C53 C1 C6 C5 -178.0(4) . . . .
C2 C1 C6 C7 178.4(4) . . . .
C53 C1 C6 C7 0.1(4) . . . .
C4 C5 C6 C1 -0.9(7) . . . .
C4 C5 C6 C7 -178.4(5) . . . .
C1 C6 C7 N2 -0.7(4) . . . .
C5 C6 C7 N2 177.1(4) . . . .
C1 C6 C7 C14 178.4(4) . . . .
C5 C6 C7 C14 -3.9(8) . . . .
C13 C8 C9 C10 -1.7(8) . . . .
C8 C9 C10 C11 0.7(9) . . . .
C9 C10 C11 C12 0.1(9) . . . .
C10 C11 C12 C13 0.0(8) . . . .
C11 C12 C13 C8 -1.0(7) . . . .
C11 C12 C13 C14 -179.6(4) . . . .
C9 C8 C13 C12 1.8(7) . . . .
C9 C8 C13 C14 -179.6(4) . . . .
N2 C7 C14 C15 -7.0(6) . . . .
C6 C7 C14 C15 174.1(4) . . . .
N2 C7 C14 C13 176.1(3) . . . .
C6 C7 C14 C13 -2.9(6) . . . .
C12 C13 C14 C7 95.9(5) . . . .
C8 C13 C14 C7 -82.7(5) . . . .
C12 C13 C14 C15 -81.4(5) . . . .
C8 C13 C14 C15 100.0(5) . . . .
C7 C14 C15 N1 -8.0(6) . . . .
C13 C14 C15 N1 168.9(3) . . . .
C7 C14 C15 C16 176.9(4) . . . .
C13 C14 C15 C16 -6.2(6) . . . .
N1 C15 C16 C17 174.8(4) . . . .
C14 C15 C16 C17 -9.5(7) . . . .
N1 C15 C16 C21 -2.2(4) . . . .
C14 C15 C16 C21 173.5(4) . . . .
C21 C16 C17 C18 -0.5(7) . . . .
C15 C16 C17 C18 -177.2(5) . . . .
C16 C17 C18 C19 -1.0(8) . . . .
C17 C18 C19 C20 1.8(8) . . . .
C18 C19 C20 C21 -1.1(8) . . . .
C19 C20 C21 C16 -0.4(7) . . . .
C19 C20 C21 C22 177.0(5) . . . .
C17 C16 C21 C20 1.2(6) . . . .
C15 C16 C21 C20 178.7(4) . . . .
C17 C16 C21 C22 -176.8(4) . . . .
C15 C16 C21 C22 0.8(4) . . . .
C20 C21 C22 N1 -176.7(4) . . . .
C16 C21 C22 N1 0.9(4) . . . .
C20 C21 C22 C23 5.1(7) . . . .
C16 C21 C22 C23 -177.2(4) . . . .
N1 C22 C23 C30 9.3(6) . . . .
C21 C22 C23 C30 -172.9(4) . . . .
N1 C22 C23 C24 -169.4(4) . . . .
C21 C22 C23 C24 8.4(6) . . . .
C30 C23 C24 C29 78.0(5) . . . .
C22 C23 C24 C29 -103.3(5) . . . .
C30 C23 C24 C25 -94.9(5) . . . .
C22 C23 C24 C25 83.9(5) . . . .
C29 C24 C25 C26 -1.2(6) . . . .
C23 C24 C25 C26 171.9(4) . . . .
C24 C25 C26 C27 -0.6(7) . . . .
C25 C26 C27 C28 2.3(8) . . . .
C26 C27 C28 C29 -2.2(7) . . . .
C27 C28 C29 C24 0.4(7) . . . .
C25 C24 C29 C28 1.3(6) . . . .
C23 C24 C29 C28 -171.7(4) . . . .
C22 C23 C30 N4 5.7(6) . . . .
C24 C23 C30 N4 -175.6(4) . . . .
C22 C23 C30 C31 -174.5(4) . . . .
C24 C23 C30 C31 4.2(6) . . . .
N4 C30 C31 C32 -175.4(4) . . . .
C23 C30 C31 C32 4.8(8) . . . .
N4 C30 C31 C36 2.0(4) . . . .
C23 C30 C31 C36 -177.8(4) . . . .
C36 C31 C32 C33 0.2(6) . . . .
C30 C31 C32 C33 177.3(4) . . . .
C31 C32 C33 C34 -0.6(7) . . . .
C32 C33 C34 C35 0.9(8) . . . .
C33 C34 C35 C36 -0.6(7) . . . .
C34 C35 C36 C31 0.2(6) . . . .
C34 C35 C36 C37 -174.5(4) . . . .
C32 C31 C36 C35 0.0(6) . . . .
C30 C31 C36 C35 -177.8(4) . . . .
C32 C31 C36 C37 175.9(4) . . . .
C30 C31 C36 C37 -1.9(4) . . . .
C35 C36 C37 N4 176.3(4) . . . .
C31 C36 C37 N4 1.1(4) . . . .
C35 C36 C37 C38 4.3(9) . . . .
C31 C36 C37 C38 -170.9(5) . . . .
N4 C37 C38 N3 -8.0(5) . . . .
C36 C37 C38 N3 163.8(5) . . . .
N4 C37 C38 C39 171.7(5) . . . .
C36 C37 C38 C39 -16.5(9) . . . .
N3 C38 C39 C40 175.7(4) . . . .
C37 C38 C39 C40 -4.0(9) . . . .
N3 C38 C39 C44 -1.1(4) . . . .
C37 C38 C39 C44 179.1(5) . . . .
C44 C39 C40 C41 -0.6(6) . . . .
C38 C39 C40 C41 -177.1(4) . . . .
C39 C40 C41 C42 1.3(6) . . . .
C40 C41 C42 C43 -0.6(7) . . . .
C41 C42 C43 C44 -0.8(6) . . . .
C42 C43 C44 C39 1.4(6) . . . .
C42 C43 C44 C45 177.5(4) . . . .
C40 C39 C44 C43 -0.8(6) . . . .
C38 C39 C44 C43 176.6(4) . . . .
C40 C39 C44 C45 -177.8(4) . . . .
C38 C39 C44 C45 -0.5(4) . . . .
C43 C44 C45 N3 -174.5(4) . . . .
C39 C44 C45 N3 2.0(4) . . . .
C43 C44 C45 C52 9.4(8) . . . .
C39 C44 C45 C52 -174.1(4) . . . .
C51 C46 C47 C48 1.3(7) . . . .
C46 C47 C48 C49 -0.9(8) . . . .
C47 C48 C49 C50 -0.2(8) . . . .
C48 C49 C50 C51 1.1(7) . . . .
C49 C50 C51 C46 -0.8(6) . . . .
C49 C50 C51 C52 175.2(4) . . . .
C47 C46 C51 C50 -0.4(6) . . . .
C47 C46 C51 C52 -176.5(4) . . . .
N3 C45 C52 C53 3.6(6) . . . .
C44 C45 C52 C53 179.3(4) . . . .
N3 C45 C52 C51 -173.8(3) . . . .
C44 C45 C52 C51 1.9(6) . . . .
C50 C51 C52 C53 87.9(5) . . . .
C46 C51 C52 C53 -96.1(5) . . . .
C50 C51 C52 C45 -94.7(5) . . . .
C46 C51 C52 C45 81.3(5) . . . .
C45 C52 C53 N2 7.8(6) . . . .
C51 C52 C53 N2 -175.1(3) . . . .
C45 C52 C53 C1 -173.9(4) . . . .
C51 C52 C53 C1 3.3(6) . . . .
C2 C1 C53 N2 -177.5(4) . . . .
C6 C1 C53 N2 0.4(4) . . . .
C2 C1 C53 C52 3.9(7) . . . .
C6 C1 C53 C52 -178.2(4) . . . .
N5 C54 C55 C56 178.3(4) . . . .
C54 C54 C55 C56 -4.3(10) 2 . . .
N5 C54 C55 C60 -1.4(4) . . . .
C54 C54 C55 C60 176.0(6) 2 . . .
C60 C55 C56 C57 -1.9(6) . . . .
C54 C55 C56 C57 178.5(4) . . . .
C55 C56 C57 C58 0.1(6) . . . .
C56 C57 C58 C59 1.4(7) . . . .
C57 C58 C59 C60 -1.1(6) . . . .
C58 C59 C60 C55 -0.8(6) . . . .
C58 C59 C60 C61 179.8(4) . . . .
C56 C55 C60 C59 2.2(6) . . . .
C54 C55 C60 C59 -178.1(3) . . . .
C56 C55 C60 C61 -178.2(3) . . . .
C54 C55 C60 C61 1.5(4) . . . .
C59 C60 C61 N5 178.4(4) . . . .
C55 C60 C61 N5 -1.1(4) . . . .
C59 C60 C61 C68 -0.3(7) . . . .
C55 C60 C61 C68 -179.8(4) . . . .
C67 C62 C63 C64 0.8(7) . . . .
C62 C63 C64 C65 0.2(7) . . . .
C63 C64 C65 C66 -0.9(7) . . . .
C64 C65 C66 C67 0.7(7) . . . .
C65 C66 C67 C62 0.2(6) . . . .
C65 C66 C67 C68 -177.4(4) . . . .
C63 C62 C67 C66 -1.0(6) . . . .
C63 C62 C67 C68 176.6(4) . . . .
N5 C61 C68 C69 0.8(6) . . . .
C60 C61 C68 C69 179.3(4) . . . .
N5 C61 C68 C67 -178.5(3) . . . .
C60 C61 C68 C67 0.0(6) . . . .
C66 C67 C68 C69 -81.1(5) . . . .
C62 C67 C68 C69 101.4(4) . . . .
C66 C67 C68 C61 98.3(4) . . . .
C62 C67 C68 C61 -79.3(5) . . . .
C61 C68 C69 N6 -1.3(6) . . . .
C67 C68 C69 N6 177.9(3) . . . .
C61 C68 C69 C70 175.7(4) . . . .
C67 C68 C69 C70 -5.0(6) . . . .
C68 C69 C70 C75 -177.9(4) . . . .
N6 C69 C70 C75 -0.4(4) . . . .
C68 C69 C70 C71 -1.4(7) . . . .
N6 C69 C70 C71 176.1(4) . . . .
C75 C70 C71 C72 0.7(6) . . . .
C69 C70 C71 C72 -175.5(4) . . . .
C70 C71 C72 C73 -0.3(7) . . . .
C71 C72 C73 C74 -0.4(7) . . . .
C72 C73 C74 C75 0.6(7) . . . .
C71 C70 C75 C74 -0.4(6) . . . .
C69 C70 C75 C74 176.7(4) . . . .
C71 C70 C75 C76 -178.0(3) . . . .
C69 C70 C75 C76 -0.9(4) . . . .
C73 C74 C75 C70 -0.2(6) . . . .
C73 C74 C75 C76 176.6(4) . . . .
C70 C75 C76 N6 2.0(4) . . . .
C74 C75 C76 N6 -175.1(4) . . . .
C70 C75 C76 C77 -177.8(3) . . . .
C74 C75 C76 C77 5.1(7) . . . .
N6 C76 C77 C76 1.7(3) . . . 2
C75 C76 C77 C76 -178.4(4) . . . 2
N6 C76 C77 C78 -178.3(3) . . . .
C75 C76 C77 C78 1.6(4) . . . .
C76 C77 C78 C79 86.7(3) . . . 2
C76 C77 C78 C79 -93.3(3) 2 . . 2
C76 C77 C78 C79 -93.3(3) . . . .
C76 C77 C78 C79 86.7(3) 2 . . .
C79 C78 C79 C80 0.1(3) 2 . . .
C77 C78 C79 C80 -179.9(3) . . . .
C78 C79 C80 C81 -0.2(6) . . . .
C79 C80 C81 C80 0.1(3) . . . 2
C14 C15 N1 C22 -173.1(3) . . . .
C16 C15 N1 C22 2.8(4) . . . .
C14 C15 N1 Cu1 15.5(5) . . . .
C16 C15 N1 Cu1 -168.6(2) . . . .
C23 C22 N1 C15 175.9(4) . . . .
C21 C22 N1 C15 -2.3(4) . . . .
C23 C22 N1 Cu1 -13.0(5) . . . .
C21 C22 N1 Cu1 168.9(3) . . . .
N2 Cu1 N1 C15 -8.7(3) . . . .
N4 Cu1 N1 C15 173.3(3) . . . .
N2 Cu1 N1 C22 -178.8(3) . . . .
N4 Cu1 N1 C22 3.3(3) . . . .
C14 C7 N2 C53 -178.1(4) . . . .
C6 C7 N2 C53 1.0(4) . . . .
C14 C7 N2 Cu1 12.2(5) . . . .
C6 C7 N2 Cu1 -168.7(3) . . . .
C52 C53 N2 C7 177.8(4) . . . .
C1 C53 N2 C7 -0.9(4) . . . .
C52 C53 N2 Cu1 -12.8(5) . . . .
C1 C53 N2 Cu1 168.6(2) . . . .
N3 Cu1 N2 C7 174.3(3) . . . .
N1 Cu1 N2 C7 -4.5(3) . . . .
N3 Cu1 N2 C53 6.3(3) . . . .
N1 Cu1 N2 C53 -172.5(3) . . . .
C52 C45 N3 C38 173.8(4) . . . .
C44 C45 N3 C38 -2.8(5) . . . .
C52 C45 N3 Cu1 -9.7(6) . . . .
C44 C45 N3 Cu1 173.7(3) . . . .
C37 C38 N3 C45 -177.7(3) . . . .
C39 C38 N3 C45 2.5(5) . . . .
C37 C38 N3 Cu1 5.2(5) . . . .
C39 C38 N3 Cu1 -174.6(3) . . . .
N2 Cu1 N3 C45 4.6(4) . . . .
N4 Cu1 N3 C45 -177.3(4) . . . .
N2 Cu1 N3 C38 -179.0(3) . . . .
N4 Cu1 N3 C38 -0.9(3) . . . .
C23 C30 N4 C37 178.5(4) . . . .
C31 C30 N4 C37 -1.3(4) . . . .
C23 C30 N4 Cu1 -17.0(6) . . . .
C31 C30 N4 Cu1 163.1(3) . . . .
C38 C37 N4 C30 174.5(3) . . . .
C36 C37 N4 C30 0.2(5) . . . .
C38 C37 N4 Cu1 7.5(4) . . . .
C36 C37 N4 Cu1 -166.8(2) . . . .
N3 Cu1 N4 C30 -167.5(4) . . . .
N1 Cu1 N4 C30 11.6(4) . . . .
N3 Cu1 N4 C37 -3.7(3) . . . .
N1 Cu1 N4 C37 175.4(3) . . . .
C68 C61 N5 C54 179.1(3) . . . .
C60 C61 N5 C54 0.2(4) . . . .
C68 C61 N5 Cu2 1.2(6) . . . .
C60 C61 N5 Cu2 -177.7(3) . . . .
C54 C54 N5 C61 -177.4(4) 2 . . .
C55 C54 N5 C61 0.7(4) . . . .
C54 C54 N5 Cu2 0.9(5) 2 . . .
C55 C54 N5 Cu2 179.0(2) . . . .
N5 Cu2 N5 C61 177.5(4) 2 . . .
N6 Cu2 N5 C61 -1.9(4) . . . .
N5 Cu2 N5 C54 -0.31(19) 2 . . .
N6 Cu2 N5 C54 -179.7(3) . . . .
C77 C76 N6 C69 177.5(3) . . . .
C75 C76 N6 C69 -2.4(4) . . . .
C77 C76 N6 Cu2 -3.1(5) . . . .
C75 C76 N6 Cu2 177.0(2) . . . .
C68 C69 N6 C76 179.3(4) . . . .
C70 C69 N6 C76 1.8(4) . . . .
C68 C69 N6 Cu2 0.0(5) . . . .
C70 C69 N6 Cu2 -177.6(2) . . . .
N5 Cu2 N6 C76 -178.0(3) . . . .
N6 Cu2 N6 C76 1.5(2) 2 . . .
N5 Cu2 N6 C69 1.3(3) . . . .
N6 Cu2 N6 C69 -179.2(4) 2 . . .
